data_7029206
loop_
_publ_author_name
'Choi, Jong-Hoo'
'Schloerer, Nils E.'
'Berger, Josefine'
'Prechtl, Martin H. G.'

_publ_section_title
;
 Synthesis and characterisation of ruthenium dihydrogen complexes and
 their reactivity towards B-H bonds.
;
_journal_issue 1
_journal_name_full 'Dalton transactions (Cambridge, England : 2003)'
_journal_page_first 290
_journal_page_last 299
_journal_paper_doi 10.1039/c3dt52037d
_journal_volume 43
_journal_year 2014
_chemical_formula_moiety 'C21 H52 B N P2 Ru'
_chemical_formula_sum 'C21 H52 B N P2 Ru'
_chemical_formula_weight 492.46
_space_group_IT_number 15
_symmetry_cell_setting monoclinic
_symmetry_space_group_name_Hall '-C 2yc'
_symmetry_space_group_name_H-M 'C 1 2/c 1'
_atom_sites_solution_hydrogens geom
_atom_sites_solution_primary direct
_atom_sites_solution_secondary difmap
_audit_creation_method SHELXL-97
_cell_angle_alpha 90.00
_cell_angle_beta 125.001(14)
_cell_angle_gamma 90.00
_cell_formula_units_Z 8
_cell_length_a 35.012(10)
_cell_length_b 8.148(5)
_cell_length_c 23.290(5)
_cell_measurement_reflns_used 15227
_cell_measurement_temperature 293(2)
_cell_measurement_theta_max 27.35
_cell_measurement_theta_min 2.14
_cell_volume 5442(4)
_computing_cell_refinement 'X-Area (Stoe & Cie, 2001)'
_computing_data_collection 'X-Area (Stoe & Cie, 2001)'
_computing_data_reduction 'X-Area (Stoe & Cie, 2001)'
_computing_structure_refinement 'SHELXL-97 (Sheldrick, 1997)'
_computing_structure_solution 'SHELXS-97 (Sheldrick, 1990)'
_diffrn_ambient_temperature 293(2)
_diffrn_measured_fraction_theta_full 0.983
_diffrn_measured_fraction_theta_max 0.983
_diffrn_measurement_device_type 'IPDS II (Stoe & Cie)'
_diffrn_measurement_method '\w and \f scans'
_diffrn_radiation_monochromator graphite
_diffrn_radiation_source 'fine-focus sealed tube'
_diffrn_radiation_type MoK\a
_diffrn_radiation_wavelength 0.71073
_diffrn_reflns_av_R_equivalents 0.1306
_diffrn_reflns_av_sigmaI/netI 0.1078
_diffrn_reflns_limit_h_max 44
_diffrn_reflns_limit_h_min -44
_diffrn_reflns_limit_k_max 10
_diffrn_reflns_limit_k_min -10
_diffrn_reflns_limit_l_max 29
_diffrn_reflns_limit_l_min -29
_diffrn_reflns_number 31439
_diffrn_reflns_theta_full 27.35
_diffrn_reflns_theta_max 27.35
_diffrn_reflns_theta_min 1.42
_diffrn_standards_decay_% 'not measured'
_diffrn_standards_interval_count 'not measured'
_diffrn_standards_interval_time 'not measured'
_diffrn_standards_number 'not measured'
_exptl_absorpt_coefficient_mu 0.700
_exptl_absorpt_correction_type none
_exptl_crystal_colour yellow
_exptl_crystal_density_diffrn 1.202
_exptl_crystal_density_meas ?
_exptl_crystal_density_method 'not measured'
_exptl_crystal_description brick
_exptl_crystal_F_000 2112
_exptl_crystal_size_max 0.43
_exptl_crystal_size_mid 0.33
_exptl_crystal_size_min 0.31
_refine_diff_density_max 0.656
_refine_diff_density_min -0.382
_refine_diff_density_rms 0.083
_refine_ls_extinction_coef 'not measured'
_refine_ls_extinction_method none
_refine_ls_goodness_of_fit_ref 0.902
_refine_ls_hydrogen_treatment mixed
_refine_ls_matrix_type full
_refine_ls_number_parameters 255
_refine_ls_number_reflns 6060
_refine_ls_number_restraints 0
_refine_ls_restrained_S_all 0.902
_refine_ls_R_factor_all 0.1476
_refine_ls_R_factor_gt 0.0543
_refine_ls_shift/su_max 0.000
_refine_ls_shift/su_mean 0.000
_refine_ls_structure_factor_coef Fsqd
_refine_ls_weighting_details 'calc w=1/[\s^2^(Fo^2^)+(0.0409P)^2^+0.0000P] where P=(Fo^2^+2Fc^2^)/3'
_refine_ls_weighting_scheme calc
_refine_ls_wR_factor_gt 0.0963
_refine_ls_wR_factor_ref 0.1201
_reflns_number_gt 2749
_reflns_number_total 6060
_reflns_threshold_expression >2sigma(I)
_cod_data_source_file c3dt52037d.txt
_cod_data_source_block shelxl
_cod_depositor_comments
;
 Removing duplicate rows from the ATOM_TYPE loop.

 Antanas Vaitkus,
 2018-08-07

The following automatic conversions were performed:

'_symmetry_cell_setting' value 'Monoclinic' changed to 'monoclinic'
according to
/usr/data/users/saulius/automatic-downloads/current/RSC/lib/dictionaries/cif_core.dic
dictionary named 'cif_core.dic' version 2.4.2 from 2011-04-26.

Automatic conversion script
Id: cif_fix_values 2281 2013-09-26 08:29:07Z andrius 

The following automatic conversions were performed:

'_exptl_crystal_density_meas' value 'not measured' was changed to '?'
- the value is perceived as not measured.

Automatic conversion script
Id: cif_fix_values 3008 2015-01-20 13:52:24Z robertas 
;
_cod_original_sg_symbol_H-M C2/c
_cod_database_code 7029206

loop_
_symmetry_equiv_pos_as_xyz
'x, y, z'
'-x, y, -z+1/2'
'x+1/2, y+1/2, z'
'-x+1/2, y+1/2, -z+1/2'
'-x, -y, -z'
'x, -y, z-1/2'
'-x+1/2, -y+1/2, -z'
'x+1/2, -y+1/2, z-1/2'

loop_
_atom_site_label
_atom_site_type_symbol
_atom_site_fract_x
_atom_site_fract_y
_atom_site_fract_z
_atom_site_U_iso_or_equiv
_atom_site_adp_type
_atom_site_occupancy
_atom_site_symmetry_multiplicity
_atom_site_calc_flag
_atom_site_refinement_flags
Ru1 Ru 0.136961(14) 0.24919(8) 0.15905(2) 0.04599(13) Uani 1 1 d .
P7 P 0.13586(5) 0.2098(2) 0.25705(8) 0.0509(5) Uani 1 1 d .
P8 P 0.12283(5) 0.2237(2) 0.04862(8) 0.0560(5) Uani 1 1 d .
N2 N 0.14251(17) -0.0186(5) 0.1610(3) 0.0538(12) Uani 1 1 d .
C1 C 0.0610(2) 0.2819(11) -0.0292(3) 0.082(2) Uani 1 1 d .
C2 C 0.1812(3) 0.4563(9) 0.3613(4) 0.076(2) Uani 1 1 d .
H2A H 0.1794 0.5197 0.3251 0.114 Uiso 1 1 calc R
H2B H 0.2081 0.4897 0.4061 0.114 Uiso 1 1 calc R
H2C H 0.1536 0.4739 0.3598 0.114 Uiso 1 1 calc R
C4 C 0.1624(3) 0.2000(11) -0.0332(5) 0.108(3) Uani 1 1 d .
H4A H 0.1660 0.0843 -0.0237 0.162 Uiso 1 1 calc R
H4B H 0.1864 0.2376 -0.0381 0.162 Uiso 1 1 calc R
H4C H 0.1324 0.2208 -0.0759 0.162 Uiso 1 1 calc R
C5 C 0.1932(2) -0.0613(8) 0.1989(4) 0.072(2) Uani 1 1 d .
H5A H 0.2102 -0.0152 0.2452 0.108 Uiso 1 1 calc R
H5B H 0.2050 -0.0176 0.1736 0.108 Uiso 1 1 calc R
H5C H 0.1967 -0.1785 0.2020 0.108 Uiso 1 1 calc R
C6 C 0.1885(3) 0.1714(10) 0.4078(4) 0.082(2) Uani 1 1 d .
H6A H 0.1914 0.0574 0.4006 0.123 Uiso 1 1 calc R
H6B H 0.1608 0.1873 0.4064 0.123 Uiso 1 1 calc R
H6C H 0.2152 0.2053 0.4527 0.123 Uiso 1 1 calc R
C10 C 0.0519(3) 0.4606(11) -0.0161(4) 0.098(3) Uani 1 1 d .
H10A H 0.0572 0.4670 0.0291 0.147 Uiso 1 1 calc R
H10B H 0.0202 0.4905 -0.0517 0.147 Uiso 1 1 calc R
H10C H 0.0727 0.5343 -0.0177 0.147 Uiso 1 1 calc R
C12 C 0.18534(19) 0.2743(10) 0.3498(3) 0.0642(18) Uani 1 1 d .
C14 C 0.1405(2) -0.0168(8) 0.2667(4) 0.0665(19) Uani 1 1 d .
H14A H 0.1727 -0.0475 0.3011 0.080 Uiso 1 1 calc R
H14B H 0.1221 -0.0550 0.2832 0.080 Uiso 1 1 calc R
C18 C 0.07828(19) 0.2581(15) 0.2446(3) 0.086(2) Uani 1 1 d .
C21 C 0.0525(3) 0.2684(15) -0.1009(3) 0.116(3) Uani 1 1 d .
H21A H 0.0733 0.3410 -0.1030 0.174 Uiso 1 1 calc R
H21B H 0.0209 0.2981 -0.1366 0.174 Uiso 1 1 calc R
H21C H 0.0581 0.1576 -0.1084 0.174 Uiso 1 1 calc R
C22 C 0.0263(3) 0.1667(12) -0.0285(4) 0.110(3) Uani 1 1 d .
H22A H 0.0308 0.1738 0.0161 0.165 Uiso 1 1 calc R
H22B H 0.0315 0.0558 -0.0365 0.165 Uiso 1 1 calc R
H22C H -0.0050 0.1988 -0.0649 0.165 Uiso 1 1 calc R
C24 C 0.1663(2) 0.2928(9) 0.0284(4) 0.072(2) Uani 1 1 d .
C25 C 0.1263(3) -0.0041(8) 0.0417(4) 0.074(2) Uani 1 1 d .
H25A H 0.1038 -0.0384 -0.0064 0.089 Uiso 1 1 calc R
H25B H 0.1571 -0.0337 0.0548 0.089 Uiso 1 1 calc R
C29 C 0.1603(3) 0.4780(9) 0.0123(4) 0.082(2) Uani 1 1 d .
H29A H 0.1298 0.4985 -0.0294 0.123 Uiso 1 1 calc R
H29B H 0.1835 0.5144 0.0054 0.123 Uiso 1 1 calc R
H29C H 0.1640 0.5366 0.0509 0.123 Uiso 1 1 calc R
C30 C 0.1165(2) -0.0911(8) 0.0889(4) 0.0720(19) Uani 1 1 d .
H30A H 0.0833 -0.0860 0.0681 0.086 Uiso 1 1 calc R
H30B H 0.1250 -0.2057 0.0923 0.086 Uiso 1 1 calc R
C34 C 0.0783(2) 0.2388(17) 0.3100(4) 0.118(3) Uani 1 1 d .
H34A H 0.1017 0.3091 0.3465 0.176 Uiso 1 1 calc R
H34B H 0.0850 0.1268 0.3255 0.176 Uiso 1 1 calc R
H34C H 0.0483 0.2684 0.2990 0.176 Uiso 1 1 calc R
C36 C 0.0662(3) 0.4396(13) 0.2192(5) 0.108(3) Uani 1 1 d .
H36A H 0.0655 0.4527 0.1776 0.162 Uiso 1 1 calc R
H36B H 0.0895 0.5109 0.2552 0.162 Uiso 1 1 calc R
H36C H 0.0363 0.4669 0.2091 0.162 Uiso 1 1 calc R
C39 C 0.23081(16) 0.2494(12) 0.3558(3) 0.0699(16) Uani 1 1 d .
H39A H 0.2341 0.1355 0.3488 0.105 Uiso 1 1 calc R
H39B H 0.2566 0.2827 0.4016 0.105 Uiso 1 1 calc R
H39C H 0.2302 0.3141 0.3209 0.105 Uiso 1 1 calc R
C40 C 0.1231(2) -0.0975(9) 0.1970(4) 0.0709(19) Uani 1 1 d .
H40A H 0.1318 -0.2125 0.2048 0.085 Uiso 1 1 calc R
H40B H 0.0894 -0.0913 0.1668 0.085 Uiso 1 1 calc R
C46 C 0.0400(2) 0.1499(13) 0.1871(4) 0.107(3) Uani 1 1 d .
H46A H 0.0387 0.1633 0.1451 0.161 Uiso 1 1 calc R
H46B H 0.0106 0.1809 0.1782 0.161 Uiso 1 1 calc R
H46C H 0.0464 0.0372 0.2017 0.161 Uiso 1 1 calc R
C47 C 0.2151(2) 0.2662(11) 0.0939(4) 0.0777(19) Uani 1 1 d .
H47A H 0.2199 0.1514 0.1052 0.117 Uiso 1 1 calc R
H47B H 0.2187 0.3265 0.1321 0.117 Uiso 1 1 calc R
H47C H 0.2376 0.3039 0.0857 0.117 Uiso 1 1 calc R
B2 B 0.1782(3) 0.4757(9) 0.1923(5) 0.0592(19) Uani 1 1 d .
H2 H 0.1919(17) 0.322(6) 0.200(3) 0.050(15) Uiso 1 1 d .
H3 H 0.1952(18) 0.542(7) 0.239(3) 0.057(17) Uiso 1 1 d .
H4 H 0.184(2) 0.543(10) 0.154(4) 0.11(3) Uiso 1 1 d .
H7 H 0.0904(11) 0.215(5) 0.1215(18) 0.016(10) Uiso 1 1 d .
H6 H 0.116(3) 0.417(14) 0.144(5) 0.19(4) Uiso 1 1 d .

loop_
_atom_site_aniso_label
_atom_site_aniso_U_11
_atom_site_aniso_U_22
_atom_site_aniso_U_33
_atom_site_aniso_U_23
_atom_site_aniso_U_13
_atom_site_aniso_U_12
Ru1 0.04614(19) 0.0410(2) 0.0498(2) -0.0002(4) 0.02690(16) 0.0025(3)
P7 0.0442(7) 0.0601(13) 0.0504(8) 0.0012(7) 0.0283(6) -0.0020(7)
P8 0.0630(8) 0.0525(13) 0.0523(8) -0.0065(8) 0.0329(7) -0.0033(9)
N2 0.058(3) 0.037(2) 0.074(3) -0.002(3) 0.042(3) -0.003(2)
C1 0.072(4) 0.097(7) 0.055(4) -0.008(4) 0.024(3) -0.007(5)
C2 0.085(5) 0.080(5) 0.067(5) -0.014(4) 0.045(4) -0.009(4)
C4 0.154(7) 0.115(8) 0.113(6) -0.027(6) 0.110(6) -0.023(6)
C5 0.078(5) 0.044(4) 0.097(6) 0.001(4) 0.051(4) 0.013(3)
C6 0.086(5) 0.105(6) 0.057(4) 0.010(4) 0.042(4) -0.017(4)
C10 0.081(5) 0.122(8) 0.064(5) 0.011(5) 0.026(4) 0.030(5)
C12 0.057(3) 0.079(5) 0.056(3) 0.003(4) 0.031(2) 0.004(4)
C14 0.067(4) 0.066(4) 0.079(5) 0.011(4) 0.049(4) -0.011(3)
C18 0.055(3) 0.130(7) 0.075(4) -0.018(7) 0.038(3) 0.004(7)
C21 0.106(5) 0.165(9) 0.048(4) -0.014(7) 0.027(4) -0.009(9)
C22 0.058(4) 0.155(9) 0.081(6) -0.011(5) 0.019(4) -0.023(5)
C24 0.091(4) 0.074(6) 0.069(4) -0.009(4) 0.056(4) 0.003(4)
C25 0.101(5) 0.056(4) 0.077(5) -0.019(4) 0.057(4) -0.017(4)
C29 0.120(6) 0.073(5) 0.071(5) 0.002(4) 0.065(5) -0.007(4)
C30 0.087(5) 0.047(3) 0.082(5) -0.017(4) 0.049(4) -0.016(4)
C34 0.076(4) 0.211(10) 0.094(5) -0.015(10) 0.065(4) -0.013(9)
C36 0.076(5) 0.144(9) 0.094(7) 0.004(6) 0.043(5) 0.043(6)
C39 0.047(3) 0.089(4) 0.060(3) 0.006(6) 0.023(2) 0.003(5)
C40 0.081(5) 0.060(4) 0.080(5) -0.005(4) 0.051(4) -0.023(4)
C46 0.051(4) 0.179(10) 0.093(6) -0.027(6) 0.042(4) -0.023(5)
C47 0.082(4) 0.079(5) 0.099(5) -0.003(6) 0.068(4) -0.007(5)
B2 0.088(6) 0.034(4) 0.060(5) -0.004(3) 0.045(4) -0.002(4)

loop_
_atom_type_symbol
_atom_type_description
_atom_type_scat_dispersion_real
_atom_type_scat_dispersion_imag
_atom_type_scat_source
C C 0.0033 0.0016 'International Tables Vol C Tables 4.2.6.8 and 6.1.1.4'
H H 0.0000 0.0000 'International Tables Vol C Tables 4.2.6.8 and 6.1.1.4'
B B 0.0013 0.0007 'International Tables Vol C Tables 4.2.6.8 and 6.1.1.4'
N N 0.0061 0.0033 'International Tables Vol C Tables 4.2.6.8 and 6.1.1.4'
P P 0.1023 0.0942 'International Tables Vol C Tables 4.2.6.8 and 6.1.1.4'
Ru Ru -1.2594 0.8363 'International Tables Vol C Tables 4.2.6.8 and 6.1.1.4'

loop_
_geom_angle_atom_site_label_1
_geom_angle_atom_site_label_2
_geom_angle_atom_site_label_3
_geom_angle
N2 Ru1 B2 143.1(3)
N2 Ru1 P7 83.85(16)
B2 Ru1 P7 98.5(2)
N2 Ru1 P8 83.95(16)
B2 Ru1 P8 98.3(2)
P7 Ru1 P8 163.06(6)
N2 Ru1 H2 106.3(17)
B2 Ru1 H2 36.8(17)
P7 Ru1 H2 98.5(18)
P8 Ru1 H2 96.2(18)
N2 Ru1 H7 82.5(16)
B2 Ru1 H7 134.4(16)
P7 Ru1 H7 85.1(15)
P8 Ru1 H7 81.7(15)
H2 Ru1 H7 171(2)
N2 Ru1 H6 161(4)
B2 Ru1 H6 56(4)
P7 Ru1 H6 95(4)
P8 Ru1 H6 93(4)
H2 Ru1 H6 93(4)
H7 Ru1 H6 78(4)
C14 P7 C18 103.6(4)
C14 P7 C12 100.2(3)
C18 P7 C12 108.0(3)
C14 P7 Ru1 101.9(2)
C18 P7 Ru1 115.7(2)
C12 P7 Ru1 123.8(2)
C25 P8 C24 99.8(3)
C25 P8 C1 104.9(4)
C24 P8 C1 108.6(3)
C25 P8 Ru1 101.5(2)
C24 P8 Ru1 123.2(2)
C1 P8 Ru1 115.4(2)
C40 N2 C30 106.3(5)
C40 N2 C5 109.6(5)
C30 N2 C5 108.7(5)
C40 N2 Ru1 112.2(4)
C30 N2 Ru1 112.3(4)
C5 N2 Ru1 107.7(4)
C21 C1 C22 107.9(7)
C21 C1 C10 110.4(8)
C22 C1 C10 108.4(7)
C21 C1 P8 115.0(6)
C22 C1 P8 107.9(5)
C10 C1 P8 107.0(5)
C12 C2 H2A 109.5
C12 C2 H2B 109.5
H2A C2 H2B 109.5
C12 C2 H2C 109.5
H2A C2 H2C 109.5
H2B C2 H2C 109.5
C24 C4 H4A 109.5
C24 C4 H4B 109.5
H4A C4 H4B 109.5
C24 C4 H4C 109.5
H4A C4 H4C 109.5
H4B C4 H4C 109.5
N2 C5 H5A 109.5
N2 C5 H5B 109.5
H5A C5 H5B 109.5
N2 C5 H5C 109.5
H5A C5 H5C 109.5
H5B C5 H5C 109.5
C12 C6 H6A 109.5
C12 C6 H6B 109.5
H6A C6 H6B 109.5
C12 C6 H6C 109.5
H6A C6 H6C 109.5
H6B C6 H6C 109.5
C1 C10 H10A 109.5
C1 C10 H10B 109.5
H10A C10 H10B 109.5
C1 C10 H10C 109.5
H10A C10 H10C 109.5
H10B C10 H10C 109.5
C2 C12 C39 108.1(7)
C2 C12 C6 109.9(6)
C39 C12 C6 107.5(6)
C2 C12 P7 110.5(5)
C39 C12 P7 106.8(4)
C6 C12 P7 113.8(5)
C40 C14 P7 110.3(5)
C40 C14 H14A 109.6
P7 C14 H14A 109.6
C40 C14 H14B 109.6
P7 C14 H14B 109.6
H14A C14 H14B 108.1
C46 C18 C34 108.3(8)
C46 C18 C36 107.8(7)
C34 C18 C36 108.7(8)
C46 C18 P7 109.7(6)
C34 C18 P7 115.5(5)
C36 C18 P7 106.7(6)
C1 C21 H21A 109.5
C1 C21 H21B 109.5
H21A C21 H21B 109.5
C1 C21 H21C 109.5
H21A C21 H21C 109.5
H21B C21 H21C 109.5
C1 C22 H22A 109.5
C1 C22 H22B 109.5
H22A C22 H22B 109.5
C1 C22 H22C 109.5
H22A C22 H22C 109.5
H22B C22 H22C 109.5
C47 C24 C29 107.6(7)
C47 C24 C4 108.0(6)
C29 C24 C4 108.9(6)
C47 C24 P8 107.8(5)
C29 C24 P8 109.4(5)
C4 C24 P8 114.9(5)
C30 C25 P8 110.6(5)
C30 C25 H25A 109.5
P8 C25 H25A 109.5
C30 C25 H25B 109.5
P8 C25 H25B 109.5
H25A C25 H25B 108.1
C24 C29 H29A 109.5
C24 C29 H29B 109.5
H29A C29 H29B 109.5
C24 C29 H29C 109.5
H29A C29 H29C 109.5
H29B C29 H29C 109.5
N2 C30 C25 112.8(5)
N2 C30 H30A 109.0
C25 C30 H30A 109.0
N2 C30 H30B 109.0
C25 C30 H30B 109.0
H30A C30 H30B 107.8
C18 C34 H34A 109.5
C18 C34 H34B 109.5
H34A C34 H34B 109.5
C18 C34 H34C 109.5
H34A C34 H34C 109.5
H34B C34 H34C 109.5
C18 C36 H36A 109.5
C18 C36 H36B 109.5
H36A C36 H36B 109.5
C18 C36 H36C 109.5
H36A C36 H36C 109.5
H36B C36 H36C 109.5
C12 C39 H39A 109.5
C12 C39 H39B 109.5
H39A C39 H39B 109.5
C12 C39 H39C 109.5
H39A C39 H39C 109.5
H39B C39 H39C 109.5
N2 C40 C14 112.5(5)
N2 C40 H40A 109.1
C14 C40 H40A 109.1
N2 C40 H40B 109.1
C14 C40 H40B 109.1
H40A C40 H40B 107.8
C18 C46 H46A 109.5
C18 C46 H46B 109.5
H46A C46 H46B 109.5
C18 C46 H46C 109.5
H46A C46 H46C 109.5
H46B C46 H46C 109.5
C24 C47 H47A 109.5
C24 C47 H47B 109.5
H47A C47 H47B 109.5
C24 C47 H47C 109.5
H47A C47 H47C 109.5
H47B C47 H47C 109.5
Ru1 B2 H2 50(2)
Ru1 B2 H3 132(3)
H2 B2 H3 114(4)
Ru1 B2 H4 120(4)
H2 B2 H4 110(4)
H3 B2 H4 108(5)

loop_
_geom_bond_atom_site_label_1
_geom_bond_atom_site_label_2
_geom_bond_distance
Ru1 N2 2.189(4)
Ru1 B2 2.192(8)
Ru1 P7 2.3270(17)
Ru1 P8 2.3329(18)
Ru1 H2 1.69(5)
Ru1 H7 1.37(3)
Ru1 H6 1.49(12)
P7 C14 1.856(7)
P7 C18 1.906(6)
P7 C12 1.910(6)
P8 C25 1.873(7)
P8 C24 1.918(7)
P8 C1 1.922(7)
N2 C40 1.492(8)
N2 C30 1.499(8)
N2 C5 1.500(8)
C1 C21 1.524(10)
C1 C22 1.542(11)
C1 C10 1.557(12)
C2 C12 1.528(11)
C2 H2A 0.9600
C2 H2B 0.9600
C2 H2C 0.9600
C4 C24 1.558(10)
C4 H4A 0.9600
C4 H4B 0.9600
C4 H4C 0.9600
C5 H5A 0.9600
C5 H5B 0.9600
C5 H5C 0.9600
C6 C12 1.541(9)
C6 H6A 0.9600
C6 H6B 0.9600
C6 H6C 0.9600
C10 H10A 0.9600
C10 H10B 0.9600
C10 H10C 0.9600
C12 C39 1.529(8)
C14 C40 1.518(9)
C14 H14A 0.9700
C14 H14B 0.9700
C18 C46 1.519(11)
C18 C34 1.530(9)
C18 C36 1.558(14)
C21 H21A 0.9600
C21 H21B 0.9600
C21 H21C 0.9600
C22 H22A 0.9600
C22 H22B 0.9600
C22 H22C 0.9600
C24 C47 1.517(9)
C24 C29 1.540(10)
C25 C30 1.502(9)
C25 H25A 0.9700
C25 H25B 0.9700
C29 H29A 0.9600
C29 H29B 0.9600
C29 H29C 0.9600
C30 H30A 0.9700
C30 H30B 0.9700
C34 H34A 0.9600
C34 H34B 0.9600
C34 H34C 0.9600
C36 H36A 0.9600
C36 H36B 0.9600
C36 H36C 0.9600
C39 H39A 0.9600
C39 H39B 0.9600
C39 H39C 0.9600
C40 H40A 0.9700
C40 H40B 0.9700
C46 H46A 0.9600
C46 H46B 0.9600
C46 H46C 0.9600
C47 H47A 0.9600
C47 H47B 0.9600
C47 H47C 0.9600
B2 H2 1.32(5)
B2 H3 1.05(6)
B2 H4 1.16(8)

loop_
_geom_torsion_atom_site_label_1
_geom_torsion_atom_site_label_2
_geom_torsion_atom_site_label_3
_geom_torsion_atom_site_label_4
_geom_torsion
N2 Ru1 P7 C14 0.1(3)
B2 Ru1 P7 C14 -142.8(3)
P8 Ru1 P7 C14 44.2(3)
N2 Ru1 P7 C18 -111.5(4)
B2 Ru1 P7 C18 105.6(5)
P8 Ru1 P7 C18 -67.4(4)
N2 Ru1 P7 C12 111.2(3)
B2 Ru1 P7 C12 -31.7(4)
P8 Ru1 P7 C12 155.3(3)
N2 Ru1 P8 C25 0.1(3)
B2 Ru1 P8 C25 143.0(3)
P7 Ru1 P8 C25 -44.0(3)
N2 Ru1 P8 C24 -109.9(3)
B2 Ru1 P8 C24 33.0(4)
P7 Ru1 P8 C24 -154.0(3)
N2 Ru1 P8 C1 112.9(3)
B2 Ru1 P8 C1 -104.3(4)
P7 Ru1 P8 C1 68.8(4)
B2 Ru1 N2 C40 120.4(5)
P7 Ru1 N2 C40 24.4(4)
P8 Ru1 N2 C40 -143.8(4)
B2 Ru1 N2 C30 -120.0(5)
P7 Ru1 N2 C30 144.0(4)
P8 Ru1 N2 C30 -24.2(4)
B2 Ru1 N2 C5 -0.3(7)
P7 Ru1 N2 C5 -96.3(4)
P8 Ru1 N2 C5 95.5(4)
C25 P8 C1 C21 -70.6(8)
C24 P8 C1 C21 35.5(8)
Ru1 P8 C1 C21 178.7(7)
C25 P8 C1 C22 50.0(7)
C24 P8 C1 C22 156.0(6)
Ru1 P8 C1 C22 -60.8(6)
C25 P8 C1 C10 166.5(6)
C24 P8 C1 C10 -87.5(6)
Ru1 P8 C1 C10 55.7(6)
C14 P7 C12 C2 -165.5(5)
C18 P7 C12 C2 -57.4(6)
Ru1 P7 C12 C2 82.6(5)
C14 P7 C12 C39 77.2(6)
C18 P7 C12 C39 -174.8(6)
Ru1 P7 C12 C39 -34.7(7)
C14 P7 C12 C6 -41.2(6)
C18 P7 C12 C6 66.8(7)
Ru1 P7 C12 C6 -153.1(4)
C18 P7 C14 C40 96.6(5)
C12 P7 C14 C40 -151.8(4)
Ru1 P7 C14 C40 -23.8(5)
C14 P7 C18 C46 -50.8(7)
C12 P7 C18 C46 -156.5(6)
Ru1 P7 C18 C46 59.8(8)
C14 P7 C18 C34 71.8(9)
C12 P7 C18 C34 -33.9(10)
Ru1 P7 C18 C34 -177.6(7)
C14 P7 C18 C36 -167.3(5)
C12 P7 C18 C36 87.0(6)
Ru1 P7 C18 C36 -56.7(6)
C25 P8 C24 C47 -77.8(6)
C1 P8 C24 C47 172.8(5)
Ru1 P8 C24 C47 33.1(6)
C25 P8 C24 C29 165.5(5)
C1 P8 C24 C29 56.1(6)
Ru1 P8 C24 C29 -83.6(5)
C25 P8 C24 C4 42.7(6)
C1 P8 C24 C4 -66.7(7)
Ru1 P8 C24 C4 153.6(5)
C24 P8 C25 C30 150.7(5)
C1 P8 C25 C30 -96.9(6)
Ru1 P8 C25 C30 23.6(6)
C40 N2 C30 C25 170.4(6)
C5 N2 C30 C25 -71.7(7)
Ru1 N2 C30 C25 47.4(7)
P8 C25 C30 N2 -46.5(7)
C30 N2 C40 C14 -170.7(6)
C5 N2 C40 C14 72.0(7)
Ru1 N2 C40 C14 -47.6(7)
P7 C14 C40 N2 46.8(7)
